data_1011019
loop_
_publ_author_name
'Gossner, B'

_publ_section_title
;
Ueber die Kristallstruktur von Glaserit und Kaliumsulfat.
;
_journal_coden_ASTM NJMBLA
_journal_name_full
;
Neues Jahrbuch fuer Mineralogie, Geologie und Palaeontologie. Beilage (-
1925)
;
_journal_page_first 89
_journal_page_last 116
_journal_volume 57
_journal_year 1928
_chemical_formula_structural 'Na K3 (S O4)2'
_chemical_formula_sum 'K3 Na O8 S2'
_chemical_name_mineral Aphthitalite
_chemical_name_systematic 'Sodium tripotassium sulfate'
_space_group_IT_number 164
_symmetry_cell_setting trigonal
_symmetry_Int_Tables_number 164
_symmetry_space_group_name_Hall '-P 3 2"'
_symmetry_space_group_name_H-M 'P -3 m 1'
_cell_angle_alpha 90
_cell_angle_beta 90
_cell_angle_gamma 120
_cell_formula_units_Z 1
_cell_length_a 5.65(2)
_cell_length_b 5.65(2)
_cell_length_c 7.29(9)
_cell_volume 201.5
_exptl_crystal_density_meas 2.7
_cod_database_code 1011019

loop_
_symmetry_equiv_pos_as_xyz
x,y,z
-y,x-y,z
y-x,-x,z
-y,-x,z
x,x-y,z
y-x,y,z
-x,-y,-z
y,y-x,-z
x-y,x,-z
y,x,-z
-x,y-x,-z
x-y,-y,-z

loop_
_atom_site_label
_atom_site_type_symbol
_atom_site_symmetry_multiplicity
_atom_site_Wyckoff_symbol
_atom_site_fract_x
_atom_site_fract_y
_atom_site_fract_z
_atom_site_occupancy
_atom_site_attached_hydrogens
_atom_site_calc_flag
Na1 Na1+ 1 a 0. 0. 0. 1. 0 d
K1 K1+ 1 b 0. 0. 0.5 1. 0 d
K2 K1+ 2 d 0.6667 0.3333 0.875 1. 0 d
S1 S6+ 2 d 0.6667 0.3333 0.27 1. 0 d
O1 O2- 2 d 0.6667 0.3333 0.46 1. 0 d
O2 O2- 6 i 0.2 -0.2 0.2 1. 0 d

loop_
_atom_type_symbol
_atom_type_oxidation_number
Na1+ 1.000
K1+ 1.000
S6+ 6.000
O2- -2.000
